data_2224167
loop_
_publ_author_name
'Zhao, Gan-Qing'
'Tian, Da-Ming'
'Han, Yong-Jun'
'Xue, Ling-Wei'
'Peng, Qin-Long'

_publ_section_title
;Aqua{<i>N</i>-[1-(2-oxidophenyl)ethylidene]-<small>L</small>-serinato}copper(II)
 monohydrate
;
_journal_coeditor_code CV2643
_journal_issue 12
_journal_name_full 'Acta Crystallographica Section E'
_journal_page_first m1505
_journal_paper_doi 10.1107/S1600536809045292
_journal_volume 65
_journal_year 2009
_chemical_formula_iupac '[Cu (C11 H11 N O4) (H2 O1)], H2 O1'
_chemical_formula_moiety 'C11 H13 Cu N O5, H2 O'
_chemical_formula_sum 'C11 H15 Cu N O6'
_chemical_formula_weight 320.78
_chemical_name_systematic
;
Aqua{<i>N</i>-[1-(2-oxidophenyl)ethylidene]-L-serinato}copper(II) monohydrate
;
_space_group_IT_number 19
_symmetry_cell_setting orthorhombic
_symmetry_space_group_name_Hall 'P 2ac 2ab'
_symmetry_space_group_name_H-M 'P 21 21 21'
_atom_sites_solution_hydrogens geom
_atom_sites_solution_primary direct
_atom_sites_solution_secondary difmap
_cell_angle_alpha 90.00
_cell_angle_beta 90.00
_cell_angle_gamma 90.00
_cell_formula_units_Z 4
_cell_length_a 5.6701(9)
_cell_length_b 13.788(2)
_cell_length_c 15.536(2)
_cell_measurement_reflns_used 3823
_cell_measurement_temperature 296(2)
_cell_measurement_theta_max 27.33
_cell_measurement_theta_min 2.62
_cell_volume 1214.6(3)
_computing_cell_refinement 'SAINT (Bruker, 2008)'
_computing_data_collection 'APEX2 (Bruker, 2008)'
_computing_data_reduction 'SAINT (Bruker, 2008)'
_computing_molecular_graphics 'SHELXTL (Sheldrick, 2008)'
_computing_publication_material 'SHELXTL (Sheldrick, 2008)'
_computing_structure_refinement 'SHELXL97 (Sheldrick, 2008)'
_computing_structure_solution 'SHELXS97 (Sheldrick, 2008)'
_diffrn_ambient_temperature 296(2)
_diffrn_measured_fraction_theta_full 0.997
_diffrn_measured_fraction_theta_max 0.997
_diffrn_measurement_device_type 'Bruker SMART APEXII CCD'
_diffrn_measurement_method '\f and \w'
_diffrn_radiation_monochromator graphite
_diffrn_radiation_source 'fine-focus sealed tube'
_diffrn_radiation_type MoK\a
_diffrn_radiation_wavelength 0.71073
_diffrn_reflns_av_R_equivalents 0.0265
_diffrn_reflns_av_sigmaI/netI 0.0349
_diffrn_reflns_limit_h_max 6
_diffrn_reflns_limit_h_min -2
_diffrn_reflns_limit_k_max 16
_diffrn_reflns_limit_k_min -16
_diffrn_reflns_limit_l_max 18
_diffrn_reflns_limit_l_min -18
_diffrn_reflns_number 6314
_diffrn_reflns_theta_full 25.04
_diffrn_reflns_theta_max 25.04
_diffrn_reflns_theta_min 2.62
_exptl_absorpt_coefficient_mu 1.821
_exptl_absorpt_correction_T_max 0.7121
_exptl_absorpt_correction_T_min 0.6588
_exptl_absorpt_correction_type multi-scan
_exptl_absorpt_process_details '(SADABS; Sheldrick, 1996)'
_exptl_crystal_colour 'dark green'
_exptl_crystal_density_diffrn 1.754
_exptl_crystal_density_method 'not measured'
_exptl_crystal_description block
_exptl_crystal_F_000 660
_exptl_crystal_size_max 0.25
_exptl_crystal_size_mid 0.20
_exptl_crystal_size_min 0.20
_refine_diff_density_max 0.212
_refine_diff_density_min -0.242
_refine_ls_abs_structure_details 'Flack (1983), 869 Friedel pairs'
_refine_ls_abs_structure_Flack 0.011(13)
_refine_ls_extinction_coef 0.0120(11)
_refine_ls_extinction_expression Fc^*^=kFc[1+0.001xFc^2^\l^3^/sin(2\q)]^-1/4^
_refine_ls_extinction_method 'SHELXL97 (Sheldrick, 2008)'
_refine_ls_goodness_of_fit_ref 1.090
_refine_ls_hydrogen_treatment constr
_refine_ls_matrix_type full
_refine_ls_number_parameters 176
_refine_ls_number_reflns 2149
_refine_ls_number_restraints 0
_refine_ls_restrained_S_all 1.090
_refine_ls_R_factor_all 0.0243
_refine_ls_R_factor_gt 0.0223
_refine_ls_shift/su_max 0.001
_refine_ls_shift/su_mean 0.000
_refine_ls_structure_factor_coef Fsqd
_refine_ls_weighting_details 'calc w=1/[\s^2^(Fo^2^)+(0.0174P)^2^+0.2008P] where P=(Fo^2^+2Fc^2^)/3'
_refine_ls_weighting_scheme calc
_refine_ls_wR_factor_gt 0.0525
_refine_ls_wR_factor_ref 0.0533
_reflns_number_gt 2038
_reflns_number_total 2149
_reflns_threshold_expression I>2\s(I)
_cod_data_source_file cv2643.cif
_cod_data_source_block I
_cod_depositor_comments
;
The following automatic conversions were performed:
'_symmetry_cell_setting' value 'Orthorhombic' changed to 'orthorhombic'
according to '/home/saulius/struct/CIF-dictionaries/cif_core.dic'
dictionary named 'cif_core.dic' version 2.4.1 from 2010-06-29.

Automatic conversion script
Id: cif_fix_enum 1527 2010-12-29 10:47:43Z saulius 

The following automatic conversions were performed:

'_symmetry_cell_setting' value 'Orthorhombic' changed to
'orthorhombic' according to
/home/saulius/struct/CIF-dictionaries/cif_core.dic dictionary named
'cif_core.dic' version 2.4.1 from 2010-06-29.

Automatic conversion script
Id: cif_fix_values 1715 2011-07-08 13:25:40Z adriana 
;
_cod_database_code 2224167
_cod_database_fobs_code 2224167

loop_
_symmetry_equiv_pos_as_xyz
'x, y, z'
'-x+1/2, -y, z+1/2'
'-x, y+1/2, -z+1/2'
'x+1/2, -y+1/2, -z'

loop_
_atom_site_type_symbol
_atom_site_label
_atom_site_fract_x
_atom_site_fract_y
_atom_site_fract_z
_atom_site_U_iso_or_equiv
_atom_site_adp_type
_atom_site_calc_flag
_atom_site_refinement_flags
_atom_site_occupancy
_atom_site_disorder_assembly
_atom_site_disorder_group
Cu Cu1 0.18718(6) 0.09862(2) 0.532935(19) 0.02947(11) Uani d . 1 . .
C C1 0.5839(5) -0.02296(17) 0.50130(16) 0.0286(6) Uani d . 1 . .
C C2 0.7793(5) -0.04620(19) 0.44924(16) 0.0378(7) Uani d . 1 . .
H H2 0.8084 -0.0092 0.4003 0.045 Uiso calc R 1 . .
C C3 0.9287(5) -0.12205(18) 0.46860(19) 0.0390(6) Uani d . 1 . .
H H3 1.0554 -0.1360 0.4326 0.047 Uiso calc R 1 . .
C C4 0.8899(5) -0.17732(19) 0.54164(19) 0.0382(7) Uani d . 1 . .
H H4 0.9903 -0.2284 0.5553 0.046 Uiso calc R 1 . .
C C5 0.7019(6) -0.15591(18) 0.59347(16) 0.0340(6) Uani d . 1 . .
H H5 0.6780 -0.1933 0.6425 0.041 Uiso calc R 1 . .
C C6 0.5428(5) -0.07988(16) 0.57613(15) 0.0268(6) Uani d . 1 . .
C C7 0.3496(5) -0.06175(17) 0.63784(15) 0.0283(6) Uani d . 1 . .
C C8 0.0332(5) 0.03559(19) 0.69616(16) 0.0304(6) Uani d . 1 . .
H H8 -0.0484 -0.0238 0.7139 0.036 Uiso calc R 1 . .
C C9 -0.1447(4) 0.10765(19) 0.66029(18) 0.0354(6) Uani d . 1 . .
C C10 0.3232(7) -0.1327(2) 0.71079(18) 0.0469(8) Uani d . 1 . .
H H10A 0.4539 -0.1260 0.7496 0.070 Uiso calc R 1 . .
H H10B 0.3200 -0.1976 0.6883 0.070 Uiso calc R 1 . .
H H10C 0.1788 -0.1199 0.7410 0.070 Uiso calc R 1 . .
C C11 0.1466(5) 0.0833(2) 0.77456(16) 0.0393(7) Uani d . 1 . .
H H11A 0.0281 0.0931 0.8187 0.047 Uiso calc R 1 . .
H H11B 0.2671 0.0408 0.7978 0.047 Uiso calc R 1 . .
N N1 0.2116(4) 0.01209(14) 0.63046(12) 0.0247(4) Uani d . 1 . .
O O1 0.4525(3) 0.05113(12) 0.47659(11) 0.0372(4) Uani d . 1 . .
O O2 -0.0953(4) 0.14741(13) 0.58792(13) 0.0409(5) Uani d . 1 . .
O O3 -0.3178(4) 0.12658(15) 0.70381(15) 0.0552(6) Uani d . 1 . .
O O4 0.2492(3) 0.17369(14) 0.75275(13) 0.0412(5) Uani d . 1 . .
H H4A 0.3869 0.1654 0.7383 0.062 Uiso calc R 1 . .
O O1W 0.1373(4) 0.18950(14) 0.43700(13) 0.0523(6) Uani d . 1 . .
H H1WA -0.0026 0.1897 0.4236 0.078 Uiso calc R 1 . .
H H1WB 0.1923 0.2466 0.4318 0.078 Uiso d R 1 . .
O O2W 0.2141(4) 0.33399(16) 0.63903(14) 0.0550(6) Uani d . 1 . .
H H2WA 0.2036 0.2776 0.6607 0.066 Uiso d R 1 . .
H H2WB 0.1045 0.3569 0.6077 0.066 Uiso d R 1 . .

loop_
_atom_site_aniso_label
_atom_site_aniso_U_11
_atom_site_aniso_U_22
_atom_site_aniso_U_33
_atom_site_aniso_U_12
_atom_site_aniso_U_13
_atom_site_aniso_U_23
Cu1 0.02747(17) 0.02884(16) 0.03211(16) 0.00077(15) -0.00322(15) 0.00440(13)
C1 0.0274(14) 0.0282(12) 0.0303(12) -0.0033(11) -0.0041(12) -0.0019(11)
C2 0.0400(17) 0.0408(15) 0.0324(14) -0.0022(13) 0.0062(13) -0.0010(11)
C3 0.0339(15) 0.0387(15) 0.0446(15) 0.0005(12) 0.0076(15) -0.0103(13)
C4 0.0327(15) 0.0318(13) 0.0500(17) 0.0059(12) -0.0027(14) -0.0036(14)
C5 0.0379(15) 0.0273(12) 0.0368(14) 0.0001(14) -0.0022(15) -0.0017(11)
C6 0.0254(13) 0.0248(13) 0.0302(12) -0.0027(11) -0.0013(11) -0.0041(10)
C7 0.0267(15) 0.0286(12) 0.0296(12) -0.0029(11) -0.0028(12) 0.0015(10)
C8 0.0228(14) 0.0329(13) 0.0354(14) -0.0055(12) 0.0067(12) 0.0012(11)
C9 0.0238(15) 0.0309(13) 0.0517(16) -0.0047(13) -0.0008(13) -0.0103(14)
C10 0.0446(19) 0.0500(16) 0.0459(16) 0.0087(16) 0.0081(17) 0.0212(13)
C11 0.0340(17) 0.0547(17) 0.0291(12) -0.0025(14) 0.0084(12) -0.0040(13)
N1 0.0224(11) 0.0263(10) 0.0254(10) -0.0043(10) -0.0002(10) -0.0010(8)
O1 0.0353(10) 0.0426(10) 0.0336(10) 0.0061(9) 0.0052(9) 0.0097(8)
O2 0.0347(11) 0.0372(10) 0.0509(12) 0.0099(9) -0.0037(10) 0.0023(9)
O3 0.0287(12) 0.0614(14) 0.0754(15) 0.0059(11) 0.0118(13) -0.0107(11)
O4 0.0291(13) 0.0436(10) 0.0508(12) -0.0034(8) 0.0022(9) -0.0159(9)
O1W 0.0461(15) 0.0468(12) 0.0639(13) -0.0085(10) -0.0166(11) 0.0273(11)
O2W 0.0374(12) 0.0585(13) 0.0690(14) -0.0080(12) -0.0080(12) 0.0245(11)

loop_
_atom_type_symbol
_atom_type_description
_atom_type_scat_dispersion_real
_atom_type_scat_dispersion_imag
_atom_type_scat_source
C C 0.0033 0.0016 'International Tables Vol C Tables 4.2.6.8 and 6.1.1.4'
H H 0.0000 0.0000 'International Tables Vol C Tables 4.2.6.8 and 6.1.1.4'
N N 0.0061 0.0033 'International Tables Vol C Tables 4.2.6.8 and 6.1.1.4'
O O 0.0106 0.0060 'International Tables Vol C Tables 4.2.6.8 and 6.1.1.4'
Cu Cu 0.3201 1.2651 'International Tables Vol C Tables 4.2.6.8 and 6.1.1.4'

loop_
_geom_angle_atom_site_label_1
_geom_angle_atom_site_label_2
_geom_angle_atom_site_label_3
_geom_angle_site_symmetry_1
_geom_angle_site_symmetry_3
_geom_angle
_geom_angle_publ_flag
O1 Cu1 N1 . . 95.37(8) ?
O1 Cu1 O2 . . 177.99(9) ?
N1 Cu1 O2 . . 85.87(9) ?
O1 Cu1 O1W . . 89.08(9) ?
N1 Cu1 O1W . . 175.46(9) ?
O2 Cu1 O1W . . 89.66(9) ?
O1 C1 C2 . . 116.9(2) ?
O1 C1 C6 . . 124.9(2) ?
C2 C1 C6 . . 118.2(2) ?
C3 C2 C1 . . 122.0(2) ?
C3 C2 H2 . . 119.0 ?
C1 C2 H2 . . 119.0 ?
C2 C3 C4 . . 119.9(3) ?
C2 C3 H3 . . 120.1 ?
C4 C3 H3 . . 120.1 ?
C5 C4 C3 . . 119.2(2) ?
C5 C4 H4 . . 120.4 ?
C3 C4 H4 . . 120.4 ?
C4 C5 C6 . . 123.1(2) ?
C4 C5 H5 . . 118.4 ?
C6 C5 H5 . . 118.4 ?
C5 C6 C1 . . 117.5(2) ?
C5 C6 C7 . . 118.5(2) ?
C1 C6 C7 . . 124.0(2) ?
N1 C7 C6 . . 121.7(2) ?
N1 C7 C10 . . 121.3(2) ?
C6 C7 C10 . . 116.9(2) ?
N1 C8 C9 . . 110.2(2) ?
N1 C8 C11 . . 111.0(2) ?
C9 C8 C11 . . 106.9(2) ?
N1 C8 H8 . . 109.6 ?
C9 C8 H8 . . 109.6 ?
C11 C8 H8 . . 109.6 ?
O3 C9 O2 . . 124.8(3) ?
O3 C9 C8 . . 118.0(3) ?
O2 C9 C8 . . 117.1(2) ?
C7 C10 H10A . . 109.5 ?
C7 C10 H10B . . 109.5 ?
H10A C10 H10B . . 109.5 ?
C7 C10 H10C . . 109.5 ?
H10A C10 H10C . . 109.5 ?
H10B C10 H10C . . 109.5 ?
O4 C11 C8 . . 111.2(2) ?
O4 C11 H11A . . 109.4 ?
C8 C11 H11A . . 109.4 ?
O4 C11 H11B . . 109.4 ?
C8 C11 H11B . . 109.4 ?
H11A C11 H11B . . 108.0 ?
C7 N1 C8 . . 121.9(2) ?
C7 N1 Cu1 . . 126.91(17) ?
C8 N1 Cu1 . . 110.98(15) ?
C1 O1 Cu1 . . 126.28(16) ?
C9 O2 Cu1 . . 114.80(17) ?
C11 O4 H4A . . 109.5 ?
Cu1 O1W H1WA . . 109.5 ?
Cu1 O1W H1WB . . 127.5 ?
H1WA O1W H1WB . . 109.1 ?
H2WA O2W H2WB . . 121.1 ?

loop_
_geom_bond_atom_site_label_1
_geom_bond_atom_site_label_2
_geom_bond_site_symmetry_2
_geom_bond_distance
_geom_bond_publ_flag
Cu1 O1 . 1.8595(18) ?
Cu1 N1 . 1.9335(19) ?
Cu1 O2 . 1.936(2) ?
Cu1 O1W . 1.9677(18) ?
C1 O1 . 1.322(3) ?
C1 C2 . 1.408(4) ?
C1 C6 . 1.422(3) ?
C2 C3 . 1.379(4) ?
C2 H2 . 0.9300 ?
C3 C4 . 1.385(4) ?
C3 H3 . 0.9300 ?
C4 C5 . 1.368(4) ?
C4 H4 . 0.9300 ?
C5 C6 . 1.409(4) ?
C5 H5 . 0.9300 ?
C6 C7 . 1.477(3) ?
C7 N1 . 1.289(3) ?
C7 C10 . 1.505(3) ?
C8 N1 . 1.473(3) ?
C8 C9 . 1.522(4) ?
C8 C11 . 1.527(4) ?
C8 H8 . 0.9800 ?
C9 O3 . 1.220(3) ?
C9 O2 . 1.282(3) ?
C10 H10A . 0.9600 ?
C10 H10B . 0.9600 ?
C10 H10C . 0.9600 ?
C11 O4 . 1.416(3) ?
C11 H11A . 0.9700 ?
C11 H11B . 0.9700 ?
O4 H4A . 0.8200 ?
O1W H1WA . 0.8200 ?
O1W H1WB . 0.8502 ?
O2W H2WA . 0.8500 ?
O2W H2WB . 0.8500 ?

loop_
_geom_hbond_atom_site_label_D
_geom_hbond_atom_site_label_H
_geom_hbond_atom_site_label_A
_geom_hbond_site_symmetry_A
_geom_hbond_distance_DH
_geom_hbond_distance_HA
_geom_hbond_distance_DA
_geom_hbond_angle_DHA
_geom_hbond_publ_flag
O4 H4A O3 1_655 0.82 1.84 2.651(3) 170.9 yes
O1W H1WA O2W 4_456 0.82 1.91 2.694(3) 160.7 yes
O1W H1WB O2 4_556 0.85 1.92 2.740(3) 161.9 yes
O2W H2WA O4 . 0.85 2.04 2.837(3) 155.7 yes
O2W H2WB O1 4_456 0.85 2.02 2.817(3) 156.6 yes
